data_4088187
loop_
_publ_author_name
'Schwartz, Andrew J.'
'Pike, Robert D.'
'Herber, Rolfe H.'
'Watson, Eric J.'

_publ_section_title
;
 Syntheses, Structures, and M\"ossbauer Effect Spectroscopy of
 Triple-Decker Complexes Incorporating Nonamethylferrocene
;
_journal_issue 1
_journal_name_full Organometallics
_journal_page_first 62
_journal_paper_doi 10.1021/acs.organomet.5b00913
_journal_volume 35
_journal_year 2015
_chemical_formula_moiety 'C24 H33 Fe Ru, F6 P'
_chemical_formula_sum 'C24 H33 F6 Fe P Ru'
_chemical_formula_weight 623.39
_space_group_crystal_system monoclinic
_space_group_IT_number 14
_space_group_name_Hall '-P 2yn'
_space_group_name_H-M_alt 'P 1 21/n 1'
_atom_sites_solution_hydrogens geom
_audit_creation_method SHELXL-2014/5
_cell_angle_alpha 90
_cell_angle_beta 100.7400(10)
_cell_angle_gamma 90
_cell_formula_units_Z 4
_cell_length_a 9.3027(2)
_cell_length_b 27.3700(7)
_cell_length_c 9.8177(3)
_cell_measurement_reflns_used 9144
_cell_measurement_temperature 100(2)
_cell_measurement_theta_max 69.60
_cell_measurement_theta_min 3.23
_cell_volume 2455.94(11)
_computing_cell_refinement 'SAINTPLUS (Bruker AXS, 2004)'
_computing_data_collection 'APEX2 (Bruker AXS, 2004)'
_computing_data_reduction SAINTPLUS
_computing_molecular_graphics 'SHELXLE (Hubschle, 2011)'
_computing_publication_material 'Mercury 3.6 (CCDC, 2015)'
_computing_structure_refinement 'SHELXL-2014 (Sheldrick, 2014)'
_computing_structure_solution 'SHELXS97 (Sheldrick, 1997)'
_diffrn_ambient_temperature 100(2)
_diffrn_measured_fraction_theta_full 0.945
_diffrn_measured_fraction_theta_max 0.945
_diffrn_measurement_device_type 'Bruker SMART APEX II CCD'
_diffrn_measurement_method '\w and \y'
_diffrn_radiation_monochromator graphite
_diffrn_radiation_type CuK\a
_diffrn_radiation_wavelength 1.54178
_diffrn_reflns_av_R_equivalents 0.0423
_diffrn_reflns_av_unetI/netI 0.0243
_diffrn_reflns_Laue_measured_fraction_full 0.945
_diffrn_reflns_Laue_measured_fraction_max 0.945
_diffrn_reflns_limit_h_max 11
_diffrn_reflns_limit_h_min -11
_diffrn_reflns_limit_k_max 32
_diffrn_reflns_limit_k_min -32
_diffrn_reflns_limit_l_max 11
_diffrn_reflns_limit_l_min -9
_diffrn_reflns_number 28521
_diffrn_reflns_point_group_measured_fraction_full 0.945
_diffrn_reflns_point_group_measured_fraction_max 0.945
_diffrn_reflns_theta_full 67.000
_diffrn_reflns_theta_max 66.988
_diffrn_reflns_theta_min 3.229
_exptl_absorpt_coefficient_mu 10.839
_exptl_absorpt_correction_T_max 0.4221
_exptl_absorpt_correction_T_min 0.0411
_exptl_absorpt_correction_type numerical
_exptl_absorpt_process_details 'SADABS (Sheldrick, 2004)'
_exptl_crystal_colour purple
_exptl_crystal_density_diffrn 1.686
_exptl_crystal_description prism
_exptl_crystal_F_000 1264
_exptl_crystal_size_max 0.501
_exptl_crystal_size_mid 0.239
_exptl_crystal_size_min 0.124
_refine_diff_density_max 0.666
_refine_diff_density_min -0.933
_refine_diff_density_rms 0.100
_refine_ls_extinction_method none
_refine_ls_goodness_of_fit_ref 1.193
_refine_ls_hydrogen_treatment constr
_refine_ls_matrix_type full
_refine_ls_number_parameters 302
_refine_ls_number_reflns 4134
_refine_ls_number_restraints 0
_refine_ls_restrained_S_all 1.193
_refine_ls_R_factor_all 0.0359
_refine_ls_R_factor_gt 0.0350
_refine_ls_shift/su_max 0.000
_refine_ls_shift/su_mean 0.000
_refine_ls_structure_factor_coef Fsqd
_refine_ls_weighting_details 'w=1/[\s^2^(Fo^2^)+(0.0235P)^2^+8.1538P] where P=(Fo^2^+2Fc^2^)/3'
_refine_ls_weighting_scheme calc
_refine_ls_wR_factor_gt 0.0810
_refine_ls_wR_factor_ref 0.0814
_reflns_Friedel_coverage 0.000
_reflns_number_gt 4030
_reflns_number_total 4134
_reflns_threshold_expression 'I > 2\s(I)'
_cod_data_source_file om5b00913_si_001.cif
_cod_data_source_block P21onn
_cod_original_sg_symbol_H-M 'P 21/n'
_cod_database_code 4088187
_shelx_space_group_comment
;
The symmetry employed for this shelxl refinement is uniquely defined
by the following loop, which should always be used as a source of
symmetry information in preference to the above space-group names.
They are only intended as comments.
;
_shelx_estimated_absorpt_t_min 0.074
_shelx_estimated_absorpt_t_max 0.347
_shelxl_version_number 2014/5

loop_
_space_group_symop_operation_xyz
'x, y, z'
'-x+1/2, y+1/2, -z+1/2'
'-x, -y, -z'
'x-1/2, -y-1/2, z-1/2'

loop_
_atom_site_label
_atom_site_type_symbol
_atom_site_fract_x
_atom_site_fract_y
_atom_site_fract_z
_atom_site_U_iso_or_equiv
_atom_site_adp_type
_atom_site_occupancy
_atom_site_site_symmetry_order
_atom_site_calc_flag
_atom_site_refinement_flags_posn
_atom_site_refinement_flags_adp
_atom_site_refinement_flags_occupancy
_atom_site_disorder_assembly
_atom_site_disorder_group
Ru1A Ru 0.12306(3) 0.31142(2) 0.26094(3) 0.01077(11) Uani 0.955(2) 1 d . . P A 1
Fe1A Fe 0.34239(6) 0.40198(2) 0.15969(5) 0.0101(2) Uani 0.955(2) 1 d . . P A 1
Fe1B Fe 0.12306(3) 0.31142(2) 0.26094(3) 0.01077(11) Uani 0.045(2) 1 d . . P A 2
Ru1B Ru 0.34239(6) 0.40198(2) 0.15969(5) 0.0101(2) Uani 0.045(2) 1 d . . P A 2
C1 C 0.5338(4) 0.44109(12) 0.2106(4) 0.0116(7) Uani 1 1 d . . . . .
C2 C 0.4097(4) 0.47311(12) 0.1926(4) 0.0131(7) Uani 1 1 d . . . . .
C3 C 0.3302(4) 0.46680(13) 0.0546(4) 0.0127(7) Uani 1 1 d . . . . .
C4 C 0.4043(4) 0.43118(13) -0.0127(4) 0.0124(7) Uani 1 1 d . . . . .
C5 C 0.5302(4) 0.41537(13) 0.0828(4) 0.0122(7) Uani 1 1 d . . . . .
C6 C 0.6484(4) 0.43679(15) 0.3384(4) 0.0187(8) Uani 1 1 d . . . . .
H6A H 0.7268 0.4603 0.3341 0.028 Uiso 1 1 calc R U . . .
H6B H 0.6887 0.4036 0.3450 0.028 Uiso 1 1 calc R U . . .
H6C H 0.6050 0.4436 0.4200 0.028 Uiso 1 1 calc R U . . .
C7 C 0.3723(4) 0.50710(13) 0.3005(4) 0.0193(8) Uani 1 1 d . . . . .
H7A H 0.4356 0.5360 0.3074 0.029 Uiso 1 1 calc R U . . .
H7B H 0.3870 0.4903 0.3903 0.029 Uiso 1 1 calc R U . . .
H7C H 0.2698 0.5172 0.2745 0.029 Uiso 1 1 calc R U . . .
C8 C 0.1938(4) 0.49352(14) -0.0118(4) 0.0203(8) Uani 1 1 d . . . . .
H8A H 0.2194 0.5197 -0.0710 0.030 Uiso 1 1 calc R U . . .
H8B H 0.1466 0.5076 0.0605 0.030 Uiso 1 1 calc R U . . .
H8C H 0.1264 0.4707 -0.0680 0.030 Uiso 1 1 calc R U . . .
C9 C 0.3568(5) 0.41518(15) -0.1605(4) 0.0221(9) Uani 1 1 d . . . . .
H9A H 0.3665 0.4425 -0.2225 0.033 Uiso 1 1 calc R U . . .
H9B H 0.2545 0.4045 -0.1754 0.033 Uiso 1 1 calc R U . . .
H9C H 0.4185 0.3880 -0.1800 0.033 Uiso 1 1 calc R U . . .
C10 C 0.6419(4) 0.37930(14) 0.0539(4) 0.0189(8) Uani 1 1 d . . . . .
H10A H 0.7095 0.3955 0.0028 0.028 Uiso 1 1 calc R U . . .
H10B H 0.5926 0.3523 -0.0017 0.028 Uiso 1 1 calc R U . . .
H10C H 0.6965 0.3665 0.1417 0.028 Uiso 1 1 calc R U . . .
C11 C 0.1399(4) 0.36924(12) 0.1124(4) 0.0112(7) Uani 1 1 d . . . . .
H11 H 0.0641 0.3776 0.0371 0.013 Uiso 1 1 calc R U . A 1
C12 C 0.1608(4) 0.39044(12) 0.2522(4) 0.0111(7) Uani 1 1 d . . . . .
C13 C 0.2912(4) 0.36723(13) 0.3349(4) 0.0122(7) Uani 1 1 d . . . . .
C14 C 0.3495(4) 0.33187(13) 0.2459(4) 0.0113(7) Uani 1 1 d . . . . .
C15 C 0.2549(4) 0.33314(12) 0.1079(4) 0.0099(7) Uani 1 1 d . . . . .
C16 C 0.0648(4) 0.42786(14) 0.3013(4) 0.0191(8) Uani 1 1 d . . . . .
H16A H 0.1159 0.4593 0.3128 0.029 Uiso 1 1 calc R U . . .
H16B H 0.0416 0.4175 0.3903 0.029 Uiso 1 1 calc R U . . .
H16C H -0.0259 0.4312 0.2329 0.029 Uiso 1 1 calc R U . . .
C17 C 0.3523(4) 0.37779(14) 0.4843(4) 0.0192(8) Uani 1 1 d . . . . .
H17A H 0.3415 0.4127 0.5025 0.029 Uiso 1 1 calc R U . . .
H17B H 0.4561 0.3690 0.5049 0.029 Uiso 1 1 calc R U . . .
H17C H 0.2991 0.3586 0.5432 0.029 Uiso 1 1 calc R U . . .
C18 C 0.4819(4) 0.30006(14) 0.2882(4) 0.0187(8) Uani 1 1 d . . . . .
H18A H 0.5548 0.3175 0.3559 0.028 Uiso 1 1 calc R U . . .
H18B H 0.5239 0.2921 0.2065 0.028 Uiso 1 1 calc R U . . .
H18C H 0.4536 0.2699 0.3299 0.028 Uiso 1 1 calc R U . . .
C19 C 0.2723(4) 0.30197(13) -0.0143(4) 0.0153(8) Uani 1 1 d . . . . .
H19A H 0.3628 0.3110 -0.0457 0.023 Uiso 1 1 calc R U . . .
H19B H 0.1886 0.3071 -0.0898 0.023 Uiso 1 1 calc R U . . .
H19C H 0.2769 0.2675 0.0130 0.023 Uiso 1 1 calc R U . . .
C20 C -0.0851(4) 0.27240(15) 0.2099(5) 0.0254(9) Uani 1 1 d . . . . .
H20 H -0.1588 0.2784 0.1307 0.031 Uiso 1 1 calc R U . A 1
C21 C -0.0711(4) 0.29585(14) 0.3443(4) 0.0200(6) Uani 1 1 d . . . . .
H21 H -0.1338 0.3203 0.3692 0.024 Uiso 1 1 calc R U . A 1
C22 C 0.0557(4) 0.27520(14) 0.4335(4) 0.0200(6) Uani 1 1 d . . . . .
H22 H 0.0915 0.2836 0.5276 0.024 Uiso 1 1 calc R U . A 1
C23 C 0.1163(4) 0.24038(14) 0.3551(4) 0.0223(9) Uani 1 1 d . . . . .
H23 H 0.2002 0.2210 0.3880 0.027 Uiso 1 1 calc R U . A 1
C24 C 0.0324(5) 0.23893(14) 0.2197(5) 0.0263(9) Uani 1 1 d . . . . .
H24 H 0.0517 0.2187 0.1466 0.032 Uiso 1 1 calc R U . A 1
P1 P 0.87661(10) 0.36289(3) 0.71237(10) 0.0169(2) Uani 1 1 d . . . . .
F1 F 0.7117(2) 0.37548(9) 0.7235(3) 0.0309(6) Uani 1 1 d . . . . .
F2 F 0.9335(3) 0.40931(8) 0.8061(3) 0.0324(6) Uani 1 1 d . . . . .
F3 F 1.0417(3) 0.34961(9) 0.7030(3) 0.0335(6) Uani 1 1 d . . . . .
F4 F 0.8199(3) 0.31509(10) 0.6252(3) 0.0375(7) Uani 1 1 d . . . . .
F5 F 0.8920(3) 0.33091(9) 0.8524(3) 0.0341(6) Uani 1 1 d . . . . .
F6 F 0.8630(3) 0.39457(12) 0.5766(3) 0.0475(8) Uani 1 1 d . . . . .

loop_
_atom_site_aniso_label
_atom_site_aniso_U_11
_atom_site_aniso_U_22
_atom_site_aniso_U_33
_atom_site_aniso_U_23
_atom_site_aniso_U_13
_atom_site_aniso_U_12
Ru1A 0.01245(16) 0.00874(16) 0.01139(16) 0.00109(10) 0.00291(11) -0.00005(11)
Fe1A 0.0108(3) 0.0089(3) 0.0105(3) -0.00075(19) 0.0018(2) 0.0003(2)
Fe1B 0.01245(16) 0.00874(16) 0.01139(16) 0.00109(10) 0.00291(11) -0.00005(11)
Ru1B 0.0108(3) 0.0089(3) 0.0105(3) -0.00075(19) 0.0018(2) 0.0003(2)
C1 0.0098(16) 0.0101(17) 0.0154(19) -0.0026(13) 0.0031(14) -0.0022(14)
C2 0.0113(17) 0.0096(17) 0.019(2) -0.0020(14) 0.0060(14) -0.0011(14)
C3 0.0116(17) 0.0099(17) 0.0165(19) 0.0033(13) 0.0022(14) -0.0024(14)
C4 0.0142(17) 0.0127(17) 0.0109(18) 0.0012(13) 0.0039(14) -0.0063(14)
C5 0.0126(17) 0.0094(17) 0.0155(19) -0.0016(13) 0.0049(14) -0.0035(14)
C6 0.0131(18) 0.024(2) 0.018(2) -0.0045(15) 0.0008(15) -0.0002(16)
C7 0.0208(19) 0.0099(18) 0.028(2) -0.0100(15) 0.0077(17) -0.0030(15)
C8 0.0166(19) 0.0138(18) 0.029(2) 0.0097(16) -0.0003(16) 0.0017(16)
C9 0.027(2) 0.026(2) 0.013(2) -0.0013(16) 0.0021(16) -0.0103(18)
C10 0.0164(19) 0.0182(19) 0.024(2) -0.0057(15) 0.0091(16) 0.0006(16)
C11 0.0115(17) 0.0097(16) 0.0124(18) 0.0002(13) 0.0021(14) -0.0006(14)
C12 0.0114(17) 0.0079(16) 0.0143(18) -0.0016(13) 0.0034(14) -0.0042(14)
C13 0.0137(17) 0.0131(17) 0.0098(18) 0.0006(13) 0.0020(14) -0.0028(14)
C14 0.0099(16) 0.0118(17) 0.0127(18) 0.0040(13) 0.0037(14) 0.0019(14)
C15 0.0135(17) 0.0071(16) 0.0095(17) 0.0003(13) 0.0031(13) -0.0017(14)
C16 0.0195(19) 0.0158(19) 0.025(2) -0.0018(15) 0.0119(16) 0.0036(16)
C17 0.027(2) 0.021(2) 0.0079(18) -0.0011(14) -0.0009(15) -0.0030(17)
C18 0.0150(18) 0.0151(19) 0.025(2) 0.0064(15) 0.0021(16) 0.0065(16)
C19 0.0212(19) 0.0123(17) 0.0132(19) -0.0055(14) 0.0055(15) -0.0006(15)
C20 0.0164(19) 0.029(2) 0.029(2) 0.0144(18) 0.0015(17) -0.0094(18)
C21 0.0243(14) 0.0158(13) 0.0224(15) 0.0040(11) 0.0106(12) -0.0072(11)
C22 0.0243(14) 0.0158(13) 0.0224(15) 0.0040(11) 0.0106(12) -0.0072(11)
C23 0.024(2) 0.0129(19) 0.033(2) 0.0098(16) 0.0126(18) 0.0004(16)
C24 0.037(2) 0.0134(19) 0.032(2) -0.0062(17) 0.016(2) -0.0122(18)
P1 0.0165(5) 0.0159(5) 0.0160(5) -0.0041(4) -0.0026(4) 0.0006(4)
F1 0.0197(12) 0.0327(14) 0.0384(15) -0.0067(11) 0.0009(11) 0.0091(11)
F2 0.0378(14) 0.0180(12) 0.0373(15) -0.0116(10) -0.0031(12) -0.0040(11)
F3 0.0199(12) 0.0368(15) 0.0428(16) -0.0105(12) 0.0033(11) 0.0023(11)
F4 0.0335(14) 0.0375(15) 0.0418(16) -0.0262(12) 0.0077(12) -0.0081(12)
F5 0.0350(14) 0.0313(14) 0.0334(15) 0.0107(11) -0.0007(11) -0.0035(12)
F6 0.0449(17) 0.067(2) 0.0259(15) 0.0254(14) -0.0069(13) -0.0065(15)

loop_
_atom_type_symbol
_atom_type_description
_atom_type_scat_dispersion_real
_atom_type_scat_dispersion_imag
_atom_type_scat_source
C C 0.0181 0.0091 'International Tables Vol C Tables 4.2.6.8 and 6.1.1.4'
H H 0.0000 0.0000 'International Tables Vol C Tables 4.2.6.8 and 6.1.1.4'
F F 0.0727 0.0534 'International Tables Vol C Tables 4.2.6.8 and 6.1.1.4'
P P 0.2955 0.4335 'International Tables Vol C Tables 4.2.6.8 and 6.1.1.4'
Fe Fe -1.1336 3.1974 'International Tables Vol C Tables 4.2.6.8 and 6.1.1.4'
Ru Ru 0.0552 3.2960 'International Tables Vol C Tables 4.2.6.8 and 6.1.1.4'

loop_
_geom_angle_atom_site_label_1
_geom_angle_atom_site_label_2
_geom_angle_atom_site_label_3
_geom_angle
C22 Ru1A C23 38.08(15)
C22 Ru1A C21 39.18(15)
C23 Ru1A C21 64.32(15)
C22 Ru1A C24 64.22(16)
C23 Ru1A C24 38.10(17)
C21 Ru1A C24 64.27(15)
C22 Ru1A C11 158.28(14)
C23 Ru1A C11 162.33(15)
C21 Ru1A C11 124.55(14)
C24 Ru1A C11 127.96(15)
C22 Ru1A C20 65.19(15)
C23 Ru1A C20 64.07(16)
C21 Ru1A C20 39.01(16)
C24 Ru1A C20 37.97(17)
C11 Ru1A C20 111.89(14)
C22 Ru1A C15 161.08(14)
C23 Ru1A C15 127.06(14)
C21 Ru1A C15 158.11(14)
C24 Ru1A C15 111.64(14)
C11 Ru1A C15 39.12(13)
C20 Ru1A C15 124.09(15)
C22 Ru1A C12 123.78(14)
C23 Ru1A C12 157.16(15)
C21 Ru1A C12 111.11(14)
C24 Ru1A C12 162.82(15)
C11 Ru1A C12 39.28(13)
C20 Ru1A C12 127.85(15)
C15 Ru1A C12 65.93(12)
C22 Ru1A C13 110.58(14)
C23 Ru1A C13 123.87(15)
C21 Ru1A C13 127.05(14)
C24 Ru1A C13 157.27(15)
C11 Ru1A C13 65.34(13)
C20 Ru1A C13 162.82(15)
C15 Ru1A C13 65.51(13)
C12 Ru1A C13 39.04(13)
C22 Ru1A C14 126.11(14)
C23 Ru1A C14 111.15(14)
C21 Ru1A C14 161.74(14)
C24 Ru1A C14 124.22(15)
C11 Ru1A C14 65.34(13)
C20 Ru1A C14 157.30(15)
C15 Ru1A C14 39.06(12)
C12 Ru1A C14 65.60(13)
C13 Ru1A C14 38.94(13)
C3 Fe1A C4 40.74(14)
C3 Fe1A C2 40.79(14)
C4 Fe1A C2 68.61(14)
C3 Fe1A C1 68.61(14)
C4 Fe1A C1 68.53(14)
C2 Fe1A C1 40.84(14)
C3 Fe1A C11 107.54(14)
C4 Fe1A C11 111.68(14)
C2 Fe1A C11 133.45(14)
C1 Fe1A C11 174.18(14)
C3 Fe1A C5 68.40(14)
C4 Fe1A C5 40.55(14)
C2 Fe1A C5 68.56(14)
C1 Fe1A C5 40.74(14)
C11 Fe1A C5 142.83(14)
C3 Fe1A C15 132.92(14)
C4 Fe1A C15 108.02(14)
C2 Fe1A C15 173.20(14)
C1 Fe1A C15 144.38(14)
C11 Fe1A C15 41.42(13)
C5 Fe1A C15 113.06(14)
C3 Fe1A C12 112.21(14)
C4 Fe1A C12 142.56(14)
C2 Fe1A C12 108.86(14)
C1 Fe1A C12 135.02(14)
C11 Fe1A C12 41.53(13)
C5 Fe1A C12 175.58(14)
C15 Fe1A C12 69.95(13)
C3 Fe1A C14 173.68(14)
C4 Fe1A C14 134.35(14)
C2 Fe1A C14 145.12(15)
C1 Fe1A C14 114.70(14)
C11 Fe1A C14 69.58(13)
C5 Fe1A C14 110.24(14)
C15 Fe1A C14 41.33(13)
C12 Fe1A C14 69.65(13)
C3 Fe1A C13 143.89(14)
C4 Fe1A C13 175.18(14)
C2 Fe1A C13 114.24(14)
C1 Fe1A C13 110.82(14)
C11 Fe1A C13 69.49(14)
C5 Fe1A C13 135.96(14)
C15 Fe1A C13 69.56(13)
C12 Fe1A C13 41.21(14)
C14 Fe1A C13 41.18(13)
C22 Fe1B C23 38.08(15)
C22 Fe1B C21 39.18(15)
C23 Fe1B C21 64.32(15)
C22 Fe1B C24 64.22(16)
C23 Fe1B C24 38.10(17)
C21 Fe1B C24 64.27(15)
C22 Fe1B C11 158.28(14)
C23 Fe1B C11 162.33(15)
C21 Fe1B C11 124.55(14)
C24 Fe1B C11 127.96(15)
C22 Fe1B C20 65.19(15)
C23 Fe1B C20 64.07(16)
C21 Fe1B C20 39.01(16)
C24 Fe1B C20 37.97(17)
C11 Fe1B C20 111.89(14)
C22 Fe1B C15 161.08(14)
C23 Fe1B C15 127.06(14)
C21 Fe1B C15 158.11(14)
C24 Fe1B C15 111.64(14)
C11 Fe1B C15 39.12(13)
C20 Fe1B C15 124.09(15)
C22 Fe1B C12 123.78(14)
C23 Fe1B C12 157.16(15)
C21 Fe1B C12 111.11(14)
C24 Fe1B C12 162.82(15)
C11 Fe1B C12 39.28(13)
C20 Fe1B C12 127.85(15)
C15 Fe1B C12 65.93(12)
C22 Fe1B C13 110.58(14)
C23 Fe1B C13 123.87(15)
C21 Fe1B C13 127.05(14)
C24 Fe1B C13 157.27(15)
C11 Fe1B C13 65.34(13)
C20 Fe1B C13 162.82(15)
C15 Fe1B C13 65.51(13)
C12 Fe1B C13 39.04(13)
C22 Fe1B C14 126.11(14)
C23 Fe1B C14 111.15(14)
C21 Fe1B C14 161.74(14)
C24 Fe1B C14 124.22(15)
C11 Fe1B C14 65.34(13)
C20 Fe1B C14 157.30(15)
C15 Fe1B C14 39.06(12)
C12 Fe1B C14 65.60(13)
C13 Fe1B C14 38.94(13)
C3 Ru1B C4 40.74(14)
C3 Ru1B C2 40.79(14)
C4 Ru1B C2 68.61(14)
C3 Ru1B C1 68.61(14)
C4 Ru1B C1 68.53(14)
C2 Ru1B C1 40.84(14)
C3 Ru1B C11 107.54(14)
C4 Ru1B C11 111.68(14)
C2 Ru1B C11 133.45(14)
C1 Ru1B C11 174.18(14)
C3 Ru1B C5 68.40(14)
C4 Ru1B C5 40.55(14)
C2 Ru1B C5 68.56(14)
C1 Ru1B C5 40.74(14)
C11 Ru1B C5 142.83(14)
C3 Ru1B C15 132.92(14)
C4 Ru1B C15 108.02(14)
C2 Ru1B C15 173.20(14)
C1 Ru1B C15 144.38(14)
C11 Ru1B C15 41.42(13)
C5 Ru1B C15 113.06(14)
C3 Ru1B C12 112.21(14)
C4 Ru1B C12 142.56(14)
C2 Ru1B C12 108.86(14)
C1 Ru1B C12 135.02(14)
C11 Ru1B C12 41.53(13)
C5 Ru1B C12 175.58(14)
C15 Ru1B C12 69.95(13)
C3 Ru1B C14 173.68(14)
C4 Ru1B C14 134.35(14)
C2 Ru1B C14 145.12(15)
C1 Ru1B C14 114.70(14)
C11 Ru1B C14 69.58(13)
C5 Ru1B C14 110.24(14)
C15 Ru1B C14 41.33(13)
C12 Ru1B C14 69.65(13)
C3 Ru1B C13 143.89(14)
C4 Ru1B C13 175.18(14)
C2 Ru1B C13 114.24(14)
C1 Ru1B C13 110.82(14)
C11 Ru1B C13 69.49(14)
C5 Ru1B C13 135.96(14)
C15 Ru1B C13 69.56(13)
C12 Ru1B C13 41.21(14)
C14 Ru1B C13 41.18(13)
C5 C1 C2 107.8(3)
C5 C1 C6 126.4(3)
C2 C1 C6 125.8(3)
C5 C1 Ru1B 69.78(19)
C2 C1 Ru1B 69.38(19)
C6 C1 Ru1B 127.8(3)
C5 C1 Fe1A 69.78(19)
C2 C1 Fe1A 69.38(19)
C6 C1 Fe1A 127.8(3)
C3 C2 C1 107.8(3)
C3 C2 C7 126.8(3)
C1 C2 C7 125.4(3)
C3 C2 Ru1B 69.3(2)
C1 C2 Ru1B 69.78(19)
C7 C2 Ru1B 126.6(3)
C3 C2 Fe1A 69.3(2)
C1 C2 Fe1A 69.78(19)
C7 C2 Fe1A 126.6(3)
C4 C3 C2 108.2(3)
C4 C3 C8 125.0(3)
C2 C3 C8 126.7(3)
C4 C3 Ru1B 69.8(2)
C2 C3 Ru1B 69.9(2)
C8 C3 Ru1B 127.1(2)
C4 C3 Fe1A 69.8(2)
C2 C3 Fe1A 69.9(2)
C8 C3 Fe1A 127.1(2)
C5 C4 C3 108.2(3)
C5 C4 C9 127.2(3)
C3 C4 C9 124.5(3)
C5 C4 Ru1B 70.2(2)
C3 C4 Ru1B 69.5(2)
C9 C4 Ru1B 127.4(2)
C5 C4 Fe1A 70.2(2)
C3 C4 Fe1A 69.5(2)
C9 C4 Fe1A 127.4(2)
C4 C5 C1 108.0(3)
C4 C5 C10 126.2(3)
C1 C5 C10 125.8(3)
C4 C5 Ru1B 69.2(2)
C1 C5 Ru1B 69.47(19)
C10 C5 Ru1B 128.1(3)
C4 C5 Fe1A 69.2(2)
C1 C5 Fe1A 69.47(19)
C10 C5 Fe1A 128.1(3)
C1 C6 H6A 109.5
C1 C6 H6B 109.5
H6A C6 H6B 109.5
C1 C6 H6C 109.5
H6A C6 H6C 109.5
H6B C6 H6C 109.5
C2 C7 H7A 109.5
C2 C7 H7B 109.5
H7A C7 H7B 109.5
C2 C7 H7C 109.5
H7A C7 H7C 109.5
H7B C7 H7C 109.5
C3 C8 H8A 109.5
C3 C8 H8B 109.5
H8A C8 H8B 109.5
C3 C8 H8C 109.5
H8A C8 H8C 109.5
H8B C8 H8C 109.5
C4 C9 H9A 109.5
C4 C9 H9B 109.5
H9A C9 H9B 109.5
C4 C9 H9C 109.5
H9A C9 H9C 109.5
H9B C9 H9C 109.5
C5 C10 H10A 109.5
C5 C10 H10B 109.5
H10A C10 H10B 109.5
C5 C10 H10C 109.5
H10A C10 H10C 109.5
H10B C10 H10C 109.5
C15 C11 C12 108.9(3)
C15 C11 Fe1A 69.97(19)
C12 C11 Fe1A 70.23(19)
C15 C11 Ru1B 69.97(19)
C12 C11 Ru1B 70.23(19)
C15 C11 Ru1A 70.95(19)
C12 C11 Ru1A 71.00(19)
Fe1A C11 Ru1A 110.01(16)
C15 C11 Fe1B 70.95(19)
C12 C11 Fe1B 71.00(19)
Ru1B C11 Fe1B 110.01(16)
C15 C11 H11 125.5
C12 C11 H11 125.5
Fe1A C11 H11 125.9
Ru1A C11 H11 124.1
C11 C12 C13 107.2(3)
C11 C12 C16 126.0(3)
C13 C12 C16 126.7(3)
C11 C12 Fe1A 68.24(19)
C13 C12 Fe1A 69.77(19)
C16 C12 Fe1A 128.1(2)
C11 C12 Ru1B 68.24(19)
C13 C12 Ru1B 69.77(19)
C16 C12 Ru1B 128.1(2)
C11 C12 Fe1B 69.72(19)
C13 C12 Fe1B 71.02(19)
C16 C12 Fe1B 123.6(2)
Ru1B C12 Fe1B 108.32(15)
C11 C12 Ru1A 69.72(19)
C13 C12 Ru1A 71.02(19)
C16 C12 Ru1A 123.6(2)
Fe1A C12 Ru1A 108.32(15)
C12 C13 C14 108.3(3)
C12 C13 C17 125.4(3)
C14 C13 C17 126.3(3)
C12 C13 Fe1A 69.02(19)
C14 C13 Fe1A 69.29(19)
C17 C13 Fe1A 127.8(3)
C12 C13 Ru1B 69.02(19)
C14 C13 Ru1B 69.29(19)
C17 C13 Ru1B 127.8(3)
C12 C13 Fe1B 69.94(19)
C14 C13 Fe1B 70.58(19)
C17 C13 Fe1B 124.8(2)
Ru1B C13 Fe1B 107.40(15)
C12 C13 Ru1A 69.94(19)
C14 C13 Ru1A 70.58(19)
C17 C13 Ru1A 124.8(2)
Fe1A C13 Ru1A 107.40(15)
C15 C14 C13 107.9(3)
C15 C14 C18 125.9(3)
C13 C14 C18 126.2(3)
C15 C14 Fe1A 68.76(18)
C13 C14 Fe1A 69.53(19)
C18 C14 Fe1A 127.3(2)
C15 C14 Ru1B 68.76(18)
C13 C14 Ru1B 69.53(19)
C18 C14 Ru1B 127.3(2)
C15 C14 Fe1B 69.74(19)
C13 C14 Fe1B 70.48(19)
C18 C14 Fe1B 125.2(2)
Ru1B C14 Fe1B 107.47(15)
C15 C14 Ru1A 69.74(19)
C13 C14 Ru1A 70.48(19)
C18 C14 Ru1A 125.2(2)
Fe1A C14 Ru1A 107.47(15)
C11 C15 C14 107.7(3)
C11 C15 C19 126.5(3)
C14 C15 C19 125.9(3)
C11 C15 Fe1A 68.61(19)
C14 C15 Fe1A 69.91(19)
C19 C15 Fe1A 127.8(2)
C11 C15 Ru1B 68.61(19)
C14 C15 Ru1B 69.91(19)
C19 C15 Ru1B 127.8(2)
C11 C15 Fe1B 69.93(19)
C14 C15 Fe1B 71.20(18)
C19 C15 Fe1B 123.4(2)
Ru1B C15 Fe1B 108.79(15)
C11 C15 Ru1A 69.93(19)
C14 C15 Ru1A 71.20(18)
C19 C15 Ru1A 123.4(2)
Fe1A C15 Ru1A 108.79(15)
C12 C16 H16A 109.5
C12 C16 H16B 109.5
H16A C16 H16B 109.5
C12 C16 H16C 109.5
H16A C16 H16C 109.5
H16B C16 H16C 109.5
C13 C17 H17A 109.5
C13 C17 H17B 109.5
H17A C17 H17B 109.5
C13 C17 H17C 109.5
H17A C17 H17C 109.5
H17B C17 H17C 109.5
C14 C18 H18A 109.5
C14 C18 H18B 109.5
H18A C18 H18B 109.5
C14 C18 H18C 109.5
H18A C18 H18C 109.5
H18B C18 H18C 109.5
C15 C19 H19A 109.5
C15 C19 H19B 109.5
H19A C19 H19B 109.5
C15 C19 H19C 109.5
H19A C19 H19C 109.5
H19B C19 H19C 109.5
C24 C20 C21 106.7(4)
C24 C20 Ru1A 70.2(2)
C21 C20 Ru1A 69.5(2)
C24 C20 Fe1B 70.2(2)
C21 C20 Fe1B 69.5(2)
C24 C20 H20 126.7
C21 C20 H20 126.7
Ru1A C20 H20 125.2
C22 C21 C20 107.6(4)
C22 C21 Ru1A 70.2(2)
C20 C21 Ru1A 71.5(2)
C22 C21 Fe1B 70.2(2)
C20 C21 Fe1B 71.5(2)
C22 C21 H21 126.2
C20 C21 H21 126.2
Ru1A C21 H21 123.8
C23 C22 C21 107.3(4)
C23 C22 Ru1A 71.1(2)
C21 C22 Ru1A 70.6(2)
C23 C22 Fe1B 71.1(2)
C21 C22 Fe1B 70.6(2)
C23 C22 H22 126.3
C21 C22 H22 126.3
Ru1A C22 H22 123.6
C22 C23 C24 109.1(4)
C22 C23 Fe1B 70.8(2)
C24 C23 Fe1B 71.2(2)
C22 C23 Ru1A 70.8(2)
C24 C23 Ru1A 71.2(2)
C22 C23 H23 125.5
C24 C23 H23 125.5
Ru1A C23 H23 124.2
C23 C24 C20 109.3(4)
C23 C24 Ru1A 70.7(2)
C20 C24 Ru1A 71.8(2)
C23 C24 Fe1B 70.7(2)
C20 C24 Fe1B 71.8(2)
C23 C24 H24 125.4
C20 C24 H24 125.4
Ru1A C24 H24 123.7
F6 P1 F1 90.72(16)
F6 P1 F3 90.18(16)
F1 P1 F3 179.08(16)
F6 P1 F4 91.80(17)
F1 P1 F4 89.30(14)
F3 P1 F4 90.48(14)
F6 P1 F2 90.87(16)
F1 P1 F2 90.45(14)
F3 P1 F2 89.73(14)
F4 P1 F2 177.33(16)
F6 P1 F5 179.30(17)
F1 P1 F5 89.55(14)
F3 P1 F5 89.55(15)
F4 P1 F5 88.86(16)
F2 P1 F5 88.48(14)

loop_
_geom_bond_atom_site_label_1
_geom_bond_atom_site_label_2
_geom_bond_distance
Ru1A C22 2.154(4)
Ru1A C23 2.159(4)
Ru1A C21 2.160(4)
Ru1A C24 2.164(4)
Ru1A C11 2.178(3)
Ru1A C20 2.186(4)
Ru1A C15 2.191(3)
Ru1A C12 2.195(3)
Ru1A C13 2.210(3)
Ru1A C14 2.211(3)
Fe1A C3 2.045(3)
Fe1A C4 2.049(3)
Fe1A C2 2.052(3)
Fe1A C1 2.058(3)
Fe1A C11 2.059(3)
Fe1A C5 2.062(3)
Fe1A C15 2.078(3)
Fe1A C12 2.086(3)
Fe1A C14 2.093(3)
Fe1A C13 2.097(4)
Fe1B C22 2.154(4)
Fe1B C23 2.159(4)
Fe1B C21 2.160(4)
Fe1B C24 2.164(4)
Fe1B C11 2.178(3)
Fe1B C20 2.186(4)
Fe1B C15 2.191(3)
Fe1B C12 2.195(3)
Fe1B C13 2.210(3)
Fe1B C14 2.211(3)
Ru1B C3 2.045(3)
Ru1B C4 2.049(3)
Ru1B C2 2.052(3)
Ru1B C1 2.058(3)
Ru1B C11 2.059(3)
Ru1B C5 2.062(3)
Ru1B C15 2.078(3)
Ru1B C12 2.086(3)
Ru1B C14 2.093(3)
Ru1B C13 2.097(4)
C1 C5 1.434(5)
C1 C2 1.434(5)
C1 C6 1.492(5)
C2 C3 1.428(5)
C2 C7 1.499(5)
C3 C4 1.425(5)
C3 C8 1.504(5)
C4 C5 1.424(5)
C4 C9 1.501(5)
C5 C10 1.497(5)
C6 H6A 0.9800
C6 H6B 0.9800
C6 H6C 0.9800
C7 H7A 0.9800
C7 H7B 0.9800
C7 H7C 0.9800
C8 H8A 0.9800
C8 H8B 0.9800
C8 H8C 0.9800
C9 H9A 0.9800
C9 H9B 0.9800
C9 H9C 0.9800
C10 H10A 0.9800
C10 H10B 0.9800
C10 H10C 0.9800
C11 C15 1.463(5)
C11 C12 1.470(5)
C11 H11 0.9500
C12 C13 1.472(5)
C12 C16 1.496(5)
C13 C14 1.474(5)
C13 C17 1.499(5)
C14 C15 1.472(5)
C14 C18 1.502(5)
C15 C19 1.505(5)
C16 H16A 0.9800
C16 H16B 0.9800
C16 H16C 0.9800
C17 H17A 0.9800
C17 H17B 0.9800
C17 H17C 0.9800
C18 H18A 0.9800
C18 H18B 0.9800
C18 H18C 0.9800
C19 H19A 0.9800
C19 H19B 0.9800
C19 H19C 0.9800
C20 C24 1.416(6)
C20 C21 1.451(6)
C20 H20 0.9500
C21 C22 1.446(6)
C21 H21 0.9500
C22 C23 1.407(6)
C22 H22 0.9500
C23 C24 1.411(6)
C23 H23 0.9500
C24 H24 0.9500
P1 F6 1.575(3)
P1 F1 1.596(2)
P1 F3 1.597(3)
P1 F4 1.598(2)
P1 F2 1.600(2)
P1 F5 1.613(3)

loop_
_geom_torsion_atom_site_label_1
_geom_torsion_atom_site_label_2
_geom_torsion_atom_site_label_3
_geom_torsion_atom_site_label_4
_geom_torsion
C5 C1 C2 C3 0.3(4)
C6 C1 C2 C3 178.4(3)
Ru1B C1 C2 C3 -59.1(2)
Fe1A C1 C2 C3 -59.1(2)
C5 C1 C2 C7 -179.4(3)
C6 C1 C2 C7 -1.3(6)
Ru1B C1 C2 C7 121.1(4)
Fe1A C1 C2 C7 121.1(4)
C5 C1 C2 Ru1B 59.4(2)
C6 C1 C2 Ru1B -122.5(4)
C5 C1 C2 Fe1A 59.4(2)
C6 C1 C2 Fe1A -122.5(4)
C1 C2 C3 C4 0.0(4)
C7 C2 C3 C4 179.7(3)
Ru1B C2 C3 C4 -59.4(2)
Fe1A C2 C3 C4 -59.4(2)
C1 C2 C3 C8 -178.7(3)
C7 C2 C3 C8 1.0(6)
Ru1B C2 C3 C8 121.9(4)
Fe1A C2 C3 C8 121.9(4)
C1 C2 C3 Ru1B 59.4(2)
C7 C2 C3 Ru1B -120.9(4)
C1 C2 C3 Fe1A 59.4(2)
C7 C2 C3 Fe1A -120.9(4)
C2 C3 C4 C5 -0.3(4)
C8 C3 C4 C5 178.4(3)
Ru1B C3 C4 C5 -59.8(2)
Fe1A C3 C4 C5 -59.8(2)
C2 C3 C4 C9 -178.5(3)
C8 C3 C4 C9 0.2(5)
Ru1B C3 C4 C9 122.0(3)
Fe1A C3 C4 C9 122.0(3)
C2 C3 C4 Ru1B 59.5(2)
C8 C3 C4 Ru1B -121.8(3)
C2 C3 C4 Fe1A 59.5(2)
C8 C3 C4 Fe1A -121.8(3)
C3 C4 C5 C1 0.4(4)
C9 C4 C5 C1 178.6(3)
Ru1B C4 C5 C1 -58.9(2)
Fe1A C4 C5 C1 -58.9(2)
C3 C4 C5 C10 -178.0(3)
C9 C4 C5 C10 0.2(6)
Ru1B C4 C5 C10 122.7(4)
Fe1A C4 C5 C10 122.7(4)
C3 C4 C5 Ru1B 59.3(2)
C9 C4 C5 Ru1B -122.5(4)
C3 C4 C5 Fe1A 59.3(2)
C9 C4 C5 Fe1A -122.5(4)
C2 C1 C5 C4 -0.5(4)
C6 C1 C5 C4 -178.5(3)
Ru1B C1 C5 C4 58.7(2)
Fe1A C1 C5 C4 58.7(2)
C2 C1 C5 C10 178.0(3)
C6 C1 C5 C10 -0.1(6)
Ru1B C1 C5 C10 -122.8(4)
Fe1A C1 C5 C10 -122.8(4)
C2 C1 C5 Ru1B -59.2(2)
C6 C1 C5 Ru1B 122.7(4)
C2 C1 C5 Fe1A -59.2(2)
C6 C1 C5 Fe1A 122.7(4)
C15 C11 C12 C13 0.4(4)
Fe1A C11 C12 C13 -59.1(2)
Ru1B C11 C12 C13 -59.1(2)
Ru1A C11 C12 C13 61.5(2)
Fe1B C11 C12 C13 61.5(2)
C15 C11 C12 C16 -178.5(3)
Fe1A C11 C12 C16 122.1(3)
Ru1B C11 C12 C16 122.1(3)
Ru1A C11 C12 C16 -117.4(3)
Fe1B C11 C12 C16 -117.4(3)
C15 C11 C12 Fe1A 59.5(2)
Ru1A C11 C12 Fe1A 120.56(12)
C15 C11 C12 Ru1B 59.5(2)
Fe1B C11 C12 Ru1B 120.56(12)
C15 C11 C12 Fe1B -61.1(2)
Ru1B C11 C12 Fe1B -120.56(12)
C15 C11 C12 Ru1A -61.1(2)
Fe1A C11 C12 Ru1A -120.56(12)
C11 C12 C13 C14 -0.2(4)
C16 C12 C13 C14 178.7(3)
Fe1A C12 C13 C14 -58.3(2)
Ru1B C12 C13 C14 -58.3(2)
Fe1B C12 C13 C14 60.4(2)
Ru1A C12 C13 C14 60.4(2)
C11 C12 C13 C17 -179.7(3)
C16 C12 C13 C17 -0.9(6)
Fe1A C12 C13 C17 122.2(4)
Ru1B C12 C13 C17 122.2(4)
Fe1B C12 C13 C17 -119.1(3)
Ru1A C12 C13 C17 -119.1(3)
C11 C12 C13 Fe1A 58.1(2)
C16 C12 C13 Fe1A -123.0(4)
Ru1A C12 C13 Fe1A 118.75(12)
C11 C12 C13 Ru1B 58.1(2)
C16 C12 C13 Ru1B -123.0(4)
Fe1B C12 C13 Ru1B 118.75(12)
C11 C12 C13 Fe1B -60.6(2)
C16 C12 C13 Fe1B 118.2(4)
Ru1B C12 C13 Fe1B -118.75(12)
C11 C12 C13 Ru1A -60.6(2)
C16 C12 C13 Ru1A 118.2(4)
Fe1A C12 C13 Ru1A -118.75(12)
C12 C13 C14 C15 -0.1(4)
C17 C13 C14 C15 179.4(3)
Fe1A C13 C14 C15 -58.2(2)
Ru1B C13 C14 C15 -58.2(2)
Fe1B C13 C14 C15 60.0(2)
Ru1A C13 C14 C15 60.0(2)
C12 C13 C14 C18 180.0(3)
C17 C13 C14 C18 -0.5(6)
Fe1A C13 C14 C18 121.9(4)
Ru1B C13 C14 C18 121.9(4)
Fe1B C13 C14 C18 -120.0(3)
Ru1A C13 C14 C18 -120.0(3)
C12 C13 C14 Fe1A 58.1(2)
C17 C13 C14 Fe1A -122.3(4)
Ru1A C13 C14 Fe1A 118.18(12)
C12 C13 C14 Ru1B 58.1(2)
C17 C13 C14 Ru1B -122.3(4)
Fe1B C13 C14 Ru1B 118.18(12)
C12 C13 C14 Fe1B -60.0(2)
C17 C13 C14 Fe1B 119.5(4)
Ru1B C13 C14 Fe1B -118.18(12)
C12 C13 C14 Ru1A -60.0(2)
C17 C13 C14 Ru1A 119.5(4)
Fe1A C13 C14 Ru1A -118.18(12)
C12 C11 C15 C14 -0.4(4)
Fe1A C11 C15 C14 59.2(2)
Ru1B C11 C15 C14 59.2(2)
Ru1A C11 C15 C14 -61.5(2)
Fe1B C11 C15 C14 -61.5(2)
C12 C11 C15 C19 178.4(3)
Fe1A C11 C15 C19 -122.0(3)
Ru1B C11 C15 C19 -122.0(3)
Ru1A C11 C15 C19 117.2(3)
Fe1B C11 C15 C19 117.2(3)
C12 C11 C15 Fe1A -59.6(2)
Ru1A C11 C15 Fe1A -120.75(12)
C12 C11 C15 Ru1B -59.6(2)
Fe1B C11 C15 Ru1B -120.75(12)
C12 C11 C15 Fe1B 61.1(2)
Ru1B C11 C15 Fe1B 120.75(12)
C12 C11 C15 Ru1A 61.1(2)
Fe1A C11 C15 Ru1A 120.75(12)
C13 C14 C15 C11 0.3(4)
C18 C14 C15 C11 -179.8(3)
Fe1A C14 C15 C11 -58.4(2)
Ru1B C14 C15 C11 -58.4(2)
Fe1B C14 C15 C11 60.7(2)
Ru1A C14 C15 C11 60.7(2)
C13 C14 C15 C19 -178.5(3)
C18 C14 C15 C19 1.4(6)
Fe1A C14 C15 C19 122.8(3)
Ru1B C14 C15 C19 122.8(3)
Fe1B C14 C15 C19 -118.1(3)
Ru1A C14 C15 C19 -118.1(3)
C13 C14 C15 Fe1A 58.7(2)
C18 C14 C15 Fe1A -121.4(3)
Ru1A C14 C15 Fe1A 119.13(12)
C13 C14 C15 Ru1B 58.7(2)
C18 C14 C15 Ru1B -121.4(3)
Fe1B C14 C15 Ru1B 119.13(12)
C13 C14 C15 Fe1B -60.4(2)
C18 C14 C15 Fe1B 119.5(3)
Ru1B C14 C15 Fe1B -119.13(12)
C13 C14 C15 Ru1A -60.4(2)
C18 C14 C15 Ru1A 119.5(3)
Fe1A C14 C15 Ru1A -119.13(12)
C24 C20 C21 C22 -0.6(4)
Ru1A C20 C21 C22 -61.2(2)
Fe1B C20 C21 C22 -61.2(2)
C24 C20 C21 Ru1A 60.7(3)
C24 C20 C21 Fe1B 60.7(3)
C20 C21 C22 C23 0.0(4)
Ru1A C21 C22 C23 -62.0(3)
Fe1B C21 C22 C23 -62.0(3)
C20 C21 C22 Ru1A 62.1(2)
C20 C21 C22 Fe1B 62.1(2)
C21 C22 C23 C24 0.5(4)
Ru1A C22 C23 C24 -61.2(3)
Fe1B C22 C23 C24 -61.2(3)
C21 C22 C23 Fe1B 61.7(2)
C21 C22 C23 Ru1A 61.7(2)
C22 C23 C24 C20 -0.9(4)
Fe1B C23 C24 C20 -61.8(3)
Ru1A C23 C24 C20 -61.8(3)
C22 C23 C24 Ru1A 60.9(3)
C22 C23 C24 Fe1B 60.9(3)
C21 C20 C24 C23 0.9(4)
Ru1A C20 C24 C23 61.2(3)
Fe1B C20 C24 C23 61.2(3)
C21 C20 C24 Ru1A -60.2(3)
C21 C20 C24 Fe1B -60.2(3)
